data_4120583
loop_
_publ_author_name
'Sebaoun, Laure'
'Maurizot, Victor'
'Granier, Thierry'
'Kauffmann, Brice'
'Huc, Ivan'

_publ_section_title
;
 Aromatic Oligoamide \b-Sheet Foldamers.
;
_journal_issue 5
_journal_name_full 'Journal of the American Chemical Society'
_journal_page_first 2168
_journal_page_last 2174
_journal_paper_doi 10.1021/ja412729s
_journal_volume 136
_journal_year 2014
_chemical_formula_sum 'C21.5 H21 N4 O4.5'
_chemical_formula_weight 407.42
_chemical_name_systematic
; 
 ? 
;
_space_group_IT_number 2
_symmetry_cell_setting triclinic
_symmetry_space_group_name_Hall '-P 1'
_symmetry_space_group_name_H-M 'P -1'
_atom_sites_solution_hydrogens geom
_atom_sites_solution_primary direct
_atom_sites_solution_secondary difmap
_audit_creation_method SHELXL-97
_cell_angle_alpha 73.99(3)
_cell_angle_beta 74.91(3)
_cell_angle_gamma 77.42(3)
_cell_formula_units_Z 2
_cell_length_a 7.477(3)
_cell_length_b 11.703(4)
_cell_length_c 12.598(4)
_cell_measurement_reflns_used 25
_cell_measurement_temperature 293(2)
_cell_measurement_theta_max 35.0
_cell_measurement_theta_min 25.0
_cell_volume 1010.3(7)
_computing_structure_refinement 'SHELXL-97 (Sheldrick, 1997)'
_computing_structure_solution 'SHELXS-97 (Sheldrick, 1990)'
_diffrn_ambient_temperature 293(2)
_diffrn_measured_fraction_theta_full 1.000
_diffrn_measured_fraction_theta_max 1.000
_diffrn_measurement_device_type 'Enraf Nonius cad-4 diffractometer'
_diffrn_measurement_method \W-2\Scan
_diffrn_radiation_monochromator graphite
_diffrn_radiation_source 'fine-focus sealed tube'
_diffrn_radiation_type CuK\a
_diffrn_radiation_wavelength 1.54180
_diffrn_reflns_av_R_equivalents 0.0000
_diffrn_reflns_av_sigmaI/netI 0.0148
_diffrn_reflns_limit_h_max 9
_diffrn_reflns_limit_h_min -8
_diffrn_reflns_limit_k_max 14
_diffrn_reflns_limit_k_min -13
_diffrn_reflns_limit_l_max 15
_diffrn_reflns_limit_l_min 0
_diffrn_reflns_number 3748
_diffrn_reflns_theta_full 68.91
_diffrn_reflns_theta_max 68.91
_diffrn_reflns_theta_min 3.74
_diffrn_standards_decay_% 0
_diffrn_standards_interval_time 90
_diffrn_standards_number 2
_exptl_absorpt_coefficient_mu 0.793
_exptl_absorpt_correction_T_max 0.9108
_exptl_absorpt_correction_T_min 0.8903
_exptl_absorpt_correction_type psi-scan
_exptl_absorpt_process_details '(North et al., 1968)'
_exptl_crystal_colour orange
_exptl_crystal_density_diffrn 1.339
_exptl_crystal_density_method 'not measured'
_exptl_crystal_description block
_exptl_crystal_F_000 428
_exptl_crystal_size_max 0.15
_exptl_crystal_size_mid 0.15
_exptl_crystal_size_min 0.12
_refine_diff_density_max 0.362
_refine_diff_density_min -0.350
_refine_diff_density_rms 0.074
_refine_ls_extinction_coef 0.037(2)
_refine_ls_extinction_expression Fc^*^=kFc[1+0.001xFc^2^\l^3^/sin(2\q)]^-1/4^
_refine_ls_extinction_method SHELXL
_refine_ls_goodness_of_fit_ref 1.052
_refine_ls_hydrogen_treatment constr
_refine_ls_matrix_type full
_refine_ls_number_parameters 292
_refine_ls_number_reflns 3748
_refine_ls_number_restraints 31
_refine_ls_restrained_S_all 1.100
_refine_ls_R_factor_all 0.0901
_refine_ls_R_factor_gt 0.0747
_refine_ls_shift/su_max 0.001
_refine_ls_shift/su_mean 0.000
_refine_ls_structure_factor_coef Fsqd
_refine_ls_weighting_details 'calc w=1/[\s^2^(Fo^2^)+(0.0641P)^2^+0.9419P] where P=(Fo^2^+2Fc^2^)/3'
_refine_ls_weighting_scheme calc
_refine_ls_wR_factor_gt 0.1730
_refine_ls_wR_factor_ref 0.1840
_reflns_number_gt 2850
_reflns_number_total 3748
_reflns_threshold_expression >2sigma(I)
_cod_data_source_file ja412729s_si_004.cif
_cod_data_source_block vm2084
_cod_original_cell_volume 1010.3(6)
_cod_original_sg_symbol_H-M P-1
_cod_original_formula_sum 'C21.50 H21 N4 O4.50'
_cod_database_code 4120583

loop_
_symmetry_equiv_pos_as_xyz
'x, y, z'
'-x, -y, -z'

loop_
_atom_site_label
_atom_site_type_symbol
_atom_site_fract_x
_atom_site_fract_y
_atom_site_fract_z
_atom_site_U_iso_or_equiv
_atom_site_adp_type
_atom_site_occupancy
_atom_site_symmetry_multiplicity
_atom_site_calc_flag
_atom_site_refinement_flags
N1 N 0.2928(4) 0.3258(2) 0.4366(2) 0.0582(7) Uani 1 1 d .
H1 H 0.2989 0.3489 0.4946 0.070 Uiso 1 1 calc R
N2 N 0.5531(4) 0.1891(3) 0.5830(2) 0.0604(7) Uani 1 1 d .
N3 N 0.8425(4) -0.0548(2) 0.3163(2) 0.0636(7) Uani 1 1 d .
N4 N 0.5754(4) 0.0792(2) 0.1728(2) 0.0595(7) Uani 1 1 d .
H4 H 0.6693 0.0285 0.1494 0.071 Uiso 1 1 calc R
O1 O 0.9324(4) -0.1108(3) 0.3873(2) 0.1001(10) Uani 1 1 d .
O2 O 0.8642(4) -0.0832(2) 0.2261(2) 0.0844(8) Uani 1 1 d .
O3 O 0.4456(4) 0.2760(3) 0.6139(2) 0.0849(8) Uani 1 1 d .
O4 O 0.6543(4) 0.1208(2) 0.6425(2) 0.0848(8) Uani 1 1 d .
C1 C 0.1153(4) 0.5122(3) 0.3528(2) 0.0545(7) Uani 1 1 d .
C2 C -0.0370(5) 0.5697(3) 0.3035(3) 0.0664(9) Uani 1 1 d .
H2 H -0.0614 0.6534 0.2848 0.080 Uiso 1 1 calc R
C3 C -0.1525(5) 0.5060(3) 0.2816(3) 0.0702(9) Uani 1 1 d .
H3 H -0.2521 0.5467 0.2476 0.084 Uiso 1 1 calc R
C4 C -0.1213(5) 0.3828(3) 0.3099(3) 0.0667(9) Uani 1 1 d .
H4A H -0.1983 0.3398 0.2941 0.080 Uiso 1 1 calc R
C5 C 0.0251(4) 0.3226(3) 0.3620(3) 0.0601(8) Uani 1 1 d .
H5 H 0.0442 0.2389 0.3838 0.072 Uiso 1 1 calc R
C6 C 0.1431(4) 0.3866(3) 0.3816(2) 0.0522(7) Uani 1 1 d .
C7 C 0.2422(5) 0.5816(3) 0.3735(3) 0.0721(9) Uani 1 1 d .
H7A H 0.2418 0.5620 0.4527 0.108 Uiso 1 1 calc R
H7B H 0.1994 0.6662 0.3493 0.108 Uiso 1 1 calc R
H7C H 0.3672 0.5616 0.3318 0.108 Uiso 1 1 calc R
C9 C 0.4264(4) 0.2352(2) 0.4065(2) 0.0492(7) Uani 1 1 d .
C10 C 0.5559(4) 0.1675(3) 0.4752(2) 0.0487(7) Uani 1 1 d .
C11 C 0.6890(4) 0.0767(3) 0.4413(2) 0.0513(7) Uani 1 1 d .
H11 H 0.7743 0.0352 0.4863 0.062 Uiso 1 1 calc R
C12 C 0.6994(4) 0.0453(2) 0.3416(2) 0.0507(7) Uani 1 1 d .
C13 C 0.5727(4) 0.1079(3) 0.2702(2) 0.0491(7) Uani 1 1 d .
C14 C 0.4423(4) 0.2029(3) 0.3055(2) 0.0499(7) Uani 1 1 d .
H14 H 0.3612 0.2472 0.2587 0.060 Uiso 1 1 calc R
C20 C 0.4389(4) 0.1244(3) 0.1053(2) 0.0531(7) Uani 1 1 d .
C21 C 0.2486(5) 0.1292(3) 0.1536(3) 0.0652(9) Uani 1 1 d .
H21 H 0.2096 0.1036 0.2315 0.078 Uiso 1 1 calc R
C22 C 0.1179(5) 0.1714(3) 0.0876(3) 0.0721(9) Uani 1 1 d .
H22 H -0.0093 0.1754 0.1205 0.087 Uiso 1 1 calc R
C23 C 0.1769(5) 0.2080(3) -0.0288(3) 0.0731(10) Uani 1 1 d .
H23 H 0.0892 0.2379 -0.0742 0.088 Uiso 1 1 calc R
C24 C 0.3650(5) 0.1999(3) -0.0766(3) 0.0681(9) Uani 1 1 d .
H24 H 0.4028 0.2217 -0.1549 0.082 Uiso 1 1 calc R
C25 C 0.5000(5) 0.1604(3) -0.0122(2) 0.0579(8) Uani 1 1 d .
C26 C 0.7048(5) 0.1547(4) -0.0662(3) 0.0804(11) Uani 1 1 d .
H26A H 0.7197 0.1836 -0.1466 0.121 Uiso 1 1 calc R
H26B H 0.7667 0.0729 -0.0492 0.121 Uiso 1 1 calc R
H26C H 0.7591 0.2039 -0.0375 0.121 Uiso 1 1 calc R
C80 C 0.491(2) 0.5078(18) 0.9625(10) 0.144(5) Uani 0.50 1 d PDU
O81 O 0.634(3) 0.480(2) 1.0145(18) 0.271(9) Uani 0.50 1 d PDU
C82 C 0.297(3) 0.4894(17) 1.0454(14) 0.197(9) Uani 0.50 1 d PDU
C83 C 0.4807(19) 0.5409(14) 0.8556(8) 0.147(5) Uani 0.50 1 d PDU

loop_
_atom_site_aniso_label
_atom_site_aniso_U_11
_atom_site_aniso_U_22
_atom_site_aniso_U_33
_atom_site_aniso_U_23
_atom_site_aniso_U_13
_atom_site_aniso_U_12
N1 0.0587(15) 0.0608(15) 0.0571(15) -0.0227(12) -0.0188(12) 0.0060(12)
N2 0.0594(15) 0.0740(18) 0.0511(14) -0.0091(13) -0.0193(12) -0.0149(13)
N3 0.0506(15) 0.0619(16) 0.0691(17) -0.0094(14) -0.0117(13) 0.0016(12)
N4 0.0568(15) 0.0670(16) 0.0525(14) -0.0210(12) -0.0125(11) 0.0053(12)
O1 0.0871(19) 0.103(2) 0.0910(19) -0.0175(16) -0.0371(16) 0.0416(16)
O2 0.0752(16) 0.0882(18) 0.0889(18) -0.0397(15) -0.0225(14) 0.0199(13)
O3 0.0816(17) 0.110(2) 0.0726(16) -0.0452(15) -0.0301(13) 0.0130(15)
O4 0.101(2) 0.0928(18) 0.0655(15) -0.0102(13) -0.0459(15) -0.0023(15)
C1 0.0535(16) 0.0554(17) 0.0465(15) -0.0120(13) -0.0010(12) -0.0031(13)
C2 0.067(2) 0.0596(19) 0.0583(19) -0.0086(15) -0.0075(15) 0.0065(16)
C3 0.0563(19) 0.080(2) 0.063(2) -0.0112(17) -0.0157(15) 0.0091(17)
C4 0.0531(18) 0.080(2) 0.065(2) -0.0182(17) -0.0113(15) -0.0078(16)
C5 0.0561(17) 0.0589(18) 0.0612(18) -0.0134(15) -0.0112(14) -0.0032(14)
C6 0.0476(15) 0.0578(17) 0.0466(15) -0.0143(13) -0.0068(12) 0.0005(13)
C7 0.079(2) 0.064(2) 0.071(2) -0.0179(17) -0.0079(18) -0.0132(17)
C9 0.0470(15) 0.0489(15) 0.0497(15) -0.0070(12) -0.0102(12) -0.0089(12)
C10 0.0477(15) 0.0552(16) 0.0428(14) -0.0047(12) -0.0107(11) -0.0144(12)
C11 0.0460(15) 0.0530(16) 0.0500(16) 0.0037(13) -0.0148(12) -0.0122(12)
C12 0.0410(14) 0.0483(15) 0.0553(16) -0.0034(13) -0.0082(12) -0.0054(12)
C13 0.0467(15) 0.0514(16) 0.0446(14) -0.0050(12) -0.0076(11) -0.0088(12)
C14 0.0494(15) 0.0522(16) 0.0452(15) -0.0060(12) -0.0148(12) -0.0032(12)
C20 0.0600(17) 0.0524(16) 0.0456(15) -0.0118(12) -0.0137(13) -0.0030(13)
C21 0.0629(19) 0.082(2) 0.0482(16) -0.0131(16) -0.0105(14) -0.0097(16)
C22 0.060(2) 0.092(3) 0.064(2) -0.0162(18) -0.0159(16) -0.0092(18)
C23 0.073(2) 0.087(2) 0.062(2) -0.0119(18) -0.0309(18) -0.0047(18)
C24 0.082(2) 0.073(2) 0.0473(17) -0.0122(15) -0.0169(16) -0.0053(18)
C25 0.0675(19) 0.0549(17) 0.0478(16) -0.0145(13) -0.0075(14) -0.0042(14)
C26 0.066(2) 0.097(3) 0.064(2) -0.0168(19) -0.0002(17) -0.0023(19)
C80 0.190(12) 0.136(10) 0.109(8) -0.023(10) -0.036(9) -0.035(12)
O81 0.325(17) 0.247(17) 0.32(2) -0.099(17) -0.225(17) 0.019(19)
C82 0.270(14) 0.111(10) 0.125(10) -0.024(8) 0.099(11) -0.028(11)
C83 0.151(10) 0.212(13) 0.074(5) 0.005(8) -0.008(6) -0.086(10)

loop_
_atom_type_symbol
_atom_type_description
_atom_type_scat_dispersion_real
_atom_type_scat_dispersion_imag
_atom_type_scat_source
C C 0.0181 0.0091 'International Tables Vol C Tables 4.2.6.8 and 6.1.1.4'
H H 0.0000 0.0000 'International Tables Vol C Tables 4.2.6.8 and 6.1.1.4'
N N 0.0311 0.0180 'International Tables Vol C Tables 4.2.6.8 and 6.1.1.4'
O O 0.0492 0.0322 'International Tables Vol C Tables 4.2.6.8 and 6.1.1.4'

loop_
_geom_angle_atom_site_label_1
_geom_angle_atom_site_label_2
_geom_angle_atom_site_label_3
_geom_angle
_geom_angle_site_symmetry_1
_geom_angle_site_symmetry_3
C9 N1 C6 126.2(2) . .
O4 N2 O3 121.2(3) . .
O4 N2 C10 119.4(3) . .
O3 N2 C10 119.3(3) . .
O1 N3 O2 122.2(3) . .
O1 N3 C12 118.5(3) . .
O2 N3 C12 119.3(3) . .
C13 N4 C20 126.6(3) . .
C2 C1 C6 116.9(3) . .
C2 C1 C7 121.4(3) . .
C6 C1 C7 121.7(3) . .
C3 C2 C1 121.7(3) . .
C4 C3 C2 120.2(3) . .
C3 C4 C5 119.7(3) . .
C6 C5 C4 119.9(3) . .
C5 C6 C1 121.4(3) . .
C5 C6 N1 120.5(3) . .
C1 C6 N1 118.0(3) . .
N1 C9 C14 120.7(3) . .
N1 C9 C10 122.7(3) . .
C14 C9 C10 116.7(3) . .
C11 C10 C9 120.7(3) . .
C11 C10 N2 116.6(3) . .
C9 C10 N2 122.7(3) . .
C10 C11 C12 121.3(3) . .
C11 C12 C13 120.8(3) . .
C11 C12 N3 116.4(3) . .
C13 C12 N3 122.9(3) . .
N4 C13 C14 120.7(3) . .
N4 C13 C12 122.9(3) . .
C14 C13 C12 116.4(3) . .
C9 C14 C13 124.1(3) . .
C21 C20 C25 120.3(3) . .
C21 C20 N4 121.1(3) . .
C25 C20 N4 118.6(3) . .
C22 C21 C20 120.6(3) . .
C21 C22 C23 119.5(3) . .
C24 C23 C22 119.8(3) . .
C23 C24 C25 122.1(3) . .
C24 C25 C20 117.6(3) . .
C24 C25 C26 121.2(3) . .
C20 C25 C26 121.2(3) . .
O81 C80 C80 92(2) 2_667 2_667
O81 C80 C83 91.9(19) 2_667 .
C80 C80 C83 172(3) 2_667 .
O81 C80 O81 134.6(15) 2_667 .
C80 C80 O81 42.6(17) 2_667 .
C83 C80 O81 133.1(16) . .
O81 C80 C82 160(3) 2_667 2_667
C80 C80 C82 73(2) 2_667 2_667
C83 C80 C82 101.8(12) . 2_667
O81 C80 C82 32.1(11) . 2_667
O81 C80 C82 23.8(17) 2_667 .
C80 C80 C82 72(2) 2_667 .
C83 C80 C82 113.2(13) . .
O81 C80 C82 113.6(11) . .
C82 C80 C82 144.8(10) 2_667 .
C82 O81 C80 130(3) 2_667 2_667
C82 O81 C80 90(2) 2_667 .
C80 O81 C80 45.4(15) 2_667 .
C82 O81 C83 159(3) 2_667 2_667
C80 O81 C83 54.3(16) 2_667 2_667
C80 O81 C83 99.4(14) . 2_667
O81 C82 C80 58.3(18) 2_667 2_667
O81 C82 C80 26.0(19) 2_667 .
C80 C82 C80 35.2(10) 2_667 .
C80 C83 O81 33.8(10) . 2_667

loop_
_geom_bond_atom_site_label_1
_geom_bond_atom_site_label_2
_geom_bond_distance
_geom_bond_site_symmetry_2
N1 C9 1.353(4) .
N1 C6 1.423(4) .
N2 O4 1.214(3) .
N2 O3 1.238(3) .
N2 C10 1.442(4) .
N3 O1 1.216(3) .
N3 O2 1.231(4) .
N3 C12 1.449(4) .
N4 C13 1.352(4) .
N4 C20 1.419(4) .
C1 C2 1.393(4) .
C1 C6 1.395(4) .
C1 C7 1.486(5) .
C2 C3 1.377(5) .
C3 C4 1.368(5) .
C4 C5 1.382(4) .
C5 C6 1.381(4) .
C9 C14 1.394(4) .
C9 C10 1.428(4) .
C10 C11 1.368(4) .
C11 C12 1.383(4) .
C12 C13 1.422(4) .
C13 C14 1.400(4) .
C20 C21 1.389(4) .
C20 C25 1.402(4) .
C21 C22 1.370(5) .
C22 C23 1.388(5) .
C23 C24 1.372(5) .
C24 C25 1.381(4) .
C25 C26 1.500(5) .
C80 O81 0.90(3) 2_667
C80 C80 0.95(3) 2_667
C80 C83 1.314(13) .
C80 O81 1.331(14) .
C80 C82 1.56(3) 2_667
C80 C82 1.571(17) .
O81 C82 0.83(3) 2_667
O81 C80 0.90(3) 2_667
O81 C83 1.62(2) 2_667
C82 O81 0.83(3) 2_667
C82 C80 1.56(3) 2_667
C83 O81 1.62(2) 2_667

loop_
_geom_torsion_atom_site_label_1
_geom_torsion_atom_site_label_2
_geom_torsion_atom_site_label_3
_geom_torsion_atom_site_label_4
_geom_torsion
_geom_torsion_site_symmetry_1
_geom_torsion_site_symmetry_4
C6 C1 C2 C3 -1.5(5) . .
C7 C1 C2 C3 178.4(3) . .
C1 C2 C3 C4 1.0(5) . .
C2 C3 C4 C5 0.9(5) . .
C3 C4 C5 C6 -2.3(5) . .
C4 C5 C6 C1 1.8(5) . .
C4 C5 C6 N1 179.1(3) . .
C2 C1 C6 C5 0.1(4) . .
C7 C1 C6 C5 -179.8(3) . .
C2 C1 C6 N1 -177.3(3) . .
C7 C1 C6 N1 2.8(4) . .
C9 N1 C6 C5 52.9(4) . .
C9 N1 C6 C1 -129.7(3) . .
C6 N1 C9 C14 8.5(5) . .
C6 N1 C9 C10 -170.8(3) . .
N1 C9 C10 C11 -179.9(3) . .
C14 C9 C10 C11 0.7(4) . .
N1 C9 C10 N2 0.9(4) . .
C14 C9 C10 N2 -178.5(3) . .
O4 N2 C10 C11 -6.6(4) . .
O3 N2 C10 C11 174.4(3) . .
O4 N2 C10 C9 172.6(3) . .
O3 N2 C10 C9 -6.4(4) . .
C9 C10 C11 C12 -1.8(4) . .
N2 C10 C11 C12 177.4(2) . .
C10 C11 C12 C13 0.8(4) . .
C10 C11 C12 N3 -178.1(3) . .
O1 N3 C12 C11 6.1(4) . .
O2 N3 C12 C11 -176.6(3) . .
O1 N3 C12 C13 -172.8(3) . .
O2 N3 C12 C13 4.6(4) . .
C20 N4 C13 C14 -10.1(5) . .
C20 N4 C13 C12 170.1(3) . .
C11 C12 C13 N4 -178.9(3) . .
N3 C12 C13 N4 -0.1(4) . .
C11 C12 C13 C14 1.3(4) . .
N3 C12 C13 C14 -179.9(3) . .
N1 C9 C14 C13 -177.9(3) . .
C10 C9 C14 C13 1.5(4) . .
N4 C13 C14 C9 177.7(3) . .
C12 C13 C14 C9 -2.5(4) . .
C13 N4 C20 C21 -46.7(5) . .
C13 N4 C20 C25 135.4(3) . .
C25 C20 C21 C22 -1.3(5) . .
N4 C20 C21 C22 -179.1(3) . .
C20 C21 C22 C23 0.9(6) . .
C21 C22 C23 C24 1.0(6) . .
C22 C23 C24 C25 -2.5(6) . .
C23 C24 C25 C20 2.1(5) . .
C23 C24 C25 C26 -178.7(4) . .
C21 C20 C25 C24 -0.2(5) . .
N4 C20 C25 C24 177.7(3) . .
C21 C20 C25 C26 -179.4(3) . .
N4 C20 C25 C26 -1.5(5) . .
O81 C80 O81 C82 -156(6) 2_667 2_667
C80 C80 O81 C82 -156(6) 2_667 2_667
C83 C80 O81 C82 15(3) . 2_667
C82 C80 O81 C82 -170(2) . 2_667
O81 C80 O81 C80 0.000(4) 2_667 2_667
C83 C80 O81 C80 171(5) . 2_667
C82 C80 O81 C80 156(6) 2_667 2_667
C82 C80 O81 C80 -14(3) . 2_667
O81 C80 O81 C83 5(3) 2_667 2_667
C80 C80 O81 C83 5(3) 2_667 2_667
C83 C80 O81 C83 176.4(19) . 2_667
C82 C80 O81 C83 161(4) 2_667 2_667
C82 C80 O81 C83 -8.2(16) . 2_667
C80 C80 C82 O81 146(8) 2_667 2_667
C83 C80 C82 O81 -28(5) . 2_667
O81 C80 C82 O81 156(5) . 2_667
C82 C80 C82 O81 146(8) 2_667 2_667
O81 C80 C82 C80 -146(8) 2_667 2_667
C83 C80 C82 C80 -174(4) . 2_667
O81 C80 C82 C80 10(2) . 2_667
C82 C80 C82 C80 0.000(3) 2_667 2_667
C80 C80 C83 O81 -121(24) 2_667 2_667
O81 C80 C83 O81 -174(3) . 2_667
C82 C80 C83 O81 -166(4) 2_667 2_667
C82 C80 C83 O81 11(2) . 2_667
